data_7220296
loop_
_publ_author_name
'Yang, Ting-Hai'
'Silva, Ana Rosa'
'Shi, Fa-Nian'

_publ_section_title
;
 Two dimensional porous 3d--4f heterometallic coordination polymers
 constructed by pyridine-2,3-dicarboxylic acid
;
_journal_issue 20
_journal_name_full CrystEngComm
_journal_page_first 3852
_journal_paper_doi 10.1039/C5CE00009B
_journal_volume 17
_journal_year 2015
_chemical_formula_moiety 'C21 H15 Co N3 O15 Tm'
_chemical_formula_sum 'C21 H15 Co N3 O15 Tm'
_chemical_formula_weight 777.22
_chemical_name_systematic
; 
 ? 
;
_space_group_IT_number 143
_symmetry_cell_setting trigonal
_symmetry_space_group_name_Hall 'P 3'
_symmetry_space_group_name_H-M 'P 3'
_atom_sites_solution_hydrogens geom
_atom_sites_solution_primary direct
_atom_sites_solution_secondary difmap
_audit_creation_method SHELXL-97
_audit_update_record
;
2014-12-22 deposited with the CCDC.
2015-04-17 downloaded from the CCDC.
;
_cell_angle_alpha 90.00
_cell_angle_beta 90.00
_cell_angle_gamma 120.00
_cell_formula_units_Z 1
_cell_length_a 13.0373(3)
_cell_length_b 13.0373(3)
_cell_length_c 5.8491(3)
_cell_measurement_reflns_used 2332
_cell_measurement_temperature 296(2)
_cell_measurement_theta_max 27.15
_cell_measurement_theta_min 3.12
_cell_volume 860.98(5)
_computing_cell_refinement 'Bruker SMART'
_computing_data_collection 'Bruker SMART'
_computing_data_reduction 'Bruker SAINT'
_computing_molecular_graphics 'Bruker SHELXTL'
_computing_publication_material 'Bruker SHELXTL'
_computing_structure_refinement 'SHELXL-97 (Sheldrick, 1997)'
_computing_structure_solution 'SHELXS-97 (Sheldrick, 1990)'
_diffrn_ambient_temperature 296(2)
_diffrn_measured_fraction_theta_full 0.994
_diffrn_measured_fraction_theta_max 0.994
_diffrn_measurement_device_type 'CCD area detector'
_diffrn_measurement_method 'phi and omega scans'
_diffrn_radiation_monochromator graphite
_diffrn_radiation_source 'fine-focus sealed tube'
_diffrn_radiation_type MoK\a
_diffrn_radiation_wavelength 0.71073
_diffrn_reflns_av_R_equivalents 0.0375
_diffrn_reflns_av_sigmaI/netI 0.0766
_diffrn_reflns_limit_h_max 17
_diffrn_reflns_limit_h_min -18
_diffrn_reflns_limit_k_max 18
_diffrn_reflns_limit_k_min -16
_diffrn_reflns_limit_l_max 7
_diffrn_reflns_limit_l_min -8
_diffrn_reflns_number 6498
_diffrn_reflns_theta_full 30.54
_diffrn_reflns_theta_max 30.54
_diffrn_reflns_theta_min 3.13
_exptl_absorpt_coefficient_mu 3.102
_exptl_absorpt_correction_T_max 0.7894
_exptl_absorpt_correction_T_min 0.3558
_exptl_absorpt_correction_type multi-scan
_exptl_absorpt_process_details 'SADABS(Bruker, 2000)'
_exptl_crystal_colour purple
_exptl_crystal_density_diffrn 1.499
_exptl_crystal_density_method 'not measured'
_exptl_crystal_description stick
_exptl_crystal_F_000 378
_exptl_crystal_size_max 0.42
_exptl_crystal_size_mid 0.10
_exptl_crystal_size_min 0.08
_platon_squeeze_details
;
;
_refine_diff_density_max 1.035
_refine_diff_density_min -0.505
_refine_diff_density_rms 0.114
_refine_ls_abs_structure_details 'Flack H D (1983), Acta Cryst. A39, 876-881'
_refine_ls_abs_structure_Flack 0.007(10)
_refine_ls_extinction_method none
_refine_ls_goodness_of_fit_ref 1.002
_refine_ls_hydrogen_treatment constr
_refine_ls_matrix_type full
_refine_ls_number_parameters 124
_refine_ls_number_reflns 3146
_refine_ls_number_restraints 1
_refine_ls_restrained_S_all 1.002
_refine_ls_R_factor_all 0.0336
_refine_ls_R_factor_gt 0.0329
_refine_ls_shift/su_max 0.001
_refine_ls_shift/su_mean 0.000
_refine_ls_structure_factor_coef Fsqd
_refine_ls_weighting_details 'calc w=1/[\s^2^(Fo^2^)+(0.0136P)^2^+0.0000P] where P=(Fo^2^+2Fc^2^)/3'
_refine_ls_weighting_scheme calc
_refine_ls_wR_factor_gt 0.0666
_refine_ls_wR_factor_ref 0.0669
_reflns_number_gt 3102
_reflns_number_total 3146
_reflns_threshold_expression >2sigma(I)
_cod_data_source_file c5ce00009b2.cif
_cod_data_source_block 4
_cod_depositor_comments
;
The following automatic conversions were performed:

'_symmetry_cell_setting' value 'Trigonal' changed to 'trigonal'
according to
/usr/data/users/saulius/crontab/automatic-downloads/rss-feeds/RSC/lib/dictionaries/cif_core.dic
dictionary named 'cif_core.dic' version 2.4.2 from 2011-04-26.

Automatic conversion script
Id: cif_fix_values 3271 2015-04-21 07:52:19Z andrius 

 Adding full bibliography for 7220293--7220296.cif.
;
_cod_original_sg_symbol_Hall P3
_cod_original_sg_symbol_H-M P3
_cod_database_code 7220296

loop_
_symmetry_equiv_pos_as_xyz
'x, y, z'
'-y, x-y, z'
'-x+y, -x, z'

loop_
_atom_site_label
_atom_site_type_symbol
_atom_site_fract_x
_atom_site_fract_y
_atom_site_fract_z
_atom_site_U_iso_or_equiv
_atom_site_adp_type
_atom_site_occupancy
_atom_site_symmetry_multiplicity
_atom_site_calc_flag
_atom_site_refinement_flags
Tm1 Tm 1.0000 1.0000 -0.1094 0.01638(8) Uani 1 3 d S
Co1 Co 0.6667 0.3333 0.09869(15) 0.0161(2) Uani 1 3 d S
C1 C 0.8181(4) 0.5685(4) 0.1589(7) 0.0160(8) Uani 1 1 d .
C2 C 0.9093(4) 0.6731(4) 0.2342(7) 0.0182(9) Uani 1 1 d .
C3 C 0.9705(4) 0.6746(4) 0.4340(7) 0.0231(9) Uani 1 1 d .
H3 H 1.0305 0.7455 0.4937 0.028 Uiso 1 1 calc R
C4 C 0.9393(4) 0.5681(5) 0.5386(8) 0.0265(10) Uani 1 1 d .
H4 H 0.9801 0.5653 0.6666 0.032 Uiso 1 1 calc R
C5 C 0.8464(4) 0.4659(4) 0.4494(7) 0.0211(9) Uani 1 1 d .
H5 H 0.8244 0.3940 0.5208 0.025 Uiso 1 1 calc R
C6 C 0.7429(4) 0.5556(4) -0.0479(7) 0.0207(9) Uani 1 1 d .
C7 C 0.9436(4) 0.7898(4) 0.1124(8) 0.0224(10) Uani 1 1 d .
N1 N 0.7870(3) 0.4664(3) 0.2645(6) 0.0149(7) Uani 1 1 d .
O1 O 0.6618(3) 0.4490(3) -0.0882(5) 0.0196(6) Uani 1 1 d .
O2 O 0.7576(3) 0.6426(3) -0.1582(5) 0.0294(8) Uani 1 1 d .
O3 O 0.8998(3) 0.8527(3) 0.1794(5) 0.0241(7) Uani 1 1 d .
O4 O 1.0166(3) 0.8223(3) -0.0497(5) 0.0270(7) Uani 1 1 d .
O5 O 1.1364(3) 1.0041(3) -0.3669(6) 0.0323(8) Uani 1 1 d .
H5A H 1.1636 1.0647 -0.4497 0.048 Uiso 1 1 d R
H5B H 1.1921 1.0042 -0.2943 0.048 Uiso 1 1 d R

loop_
_atom_site_aniso_label
_atom_site_aniso_U_11
_atom_site_aniso_U_22
_atom_site_aniso_U_33
_atom_site_aniso_U_23
_atom_site_aniso_U_13
_atom_site_aniso_U_12
Tm1 0.01858(10) 0.01858(10) 0.01199(12) 0.000 0.000 0.00929(5)
Co1 0.0180(3) 0.0180(3) 0.0123(5) 0.000 0.000 0.00900(16)
C1 0.016(2) 0.018(2) 0.0154(19) -0.0002(15) 0.0008(15) 0.0095(17)
C2 0.016(2) 0.022(2) 0.015(2) 0.0015(16) 0.0017(15) 0.0092(18)
C3 0.021(2) 0.025(2) 0.021(2) 0.0010(17) -0.0069(17) 0.010(2)
C4 0.024(2) 0.041(3) 0.018(2) -0.0023(19) -0.0050(17) 0.019(2)
C5 0.023(2) 0.018(2) 0.017(2) 0.0059(16) 0.0022(17) 0.0069(19)
C6 0.027(3) 0.021(2) 0.022(2) -0.0015(17) -0.0007(17) 0.019(2)
C7 0.024(2) 0.020(2) 0.021(2) 0.0014(18) -0.0043(18) 0.009(2)
N1 0.0101(16) 0.0154(18) 0.0162(17) 0.0008(13) -0.0030(13) 0.0041(14)
O1 0.0195(16) 0.0176(16) 0.0179(14) 0.0000(11) -0.0045(11) 0.0063(13)
O2 0.0317(19) 0.0268(19) 0.0286(18) 0.0115(14) -0.0053(14) 0.0138(16)
O3 0.0304(19) 0.0248(17) 0.0213(16) 0.0050(12) 0.0062(13) 0.0170(15)
O4 0.034(2) 0.0230(18) 0.0245(17) 0.0037(13) 0.0077(14) 0.0147(16)
O5 0.036(2) 0.040(2) 0.0248(19) 0.0083(16) 0.0157(15) 0.0219(19)

loop_
_atom_type_symbol
_atom_type_description
_atom_type_scat_dispersion_real
_atom_type_scat_dispersion_imag
_atom_type_scat_source
C C 0.0033 0.0016 'International Tables Vol C Tables 4.2.6.8 and 6.1.1.4'
H H 0.0000 0.0000 'International Tables Vol C Tables 4.2.6.8 and 6.1.1.4'
N N 0.0061 0.0033 'International Tables Vol C Tables 4.2.6.8 and 6.1.1.4'
O O 0.0106 0.0060 'International Tables Vol C Tables 4.2.6.8 and 6.1.1.4'
Co Co 0.3494 0.9721 'International Tables Vol C Tables 4.2.6.8 and 6.1.1.4'
Tm Tm -0.3139 5.2483 'International Tables Vol C Tables 4.2.6.8 and 6.1.1.4'

loop_
_geom_angle_atom_site_label_1
_geom_angle_atom_site_label_2
_geom_angle_atom_site_label_3
_geom_angle
_geom_angle_site_symmetry_1
_geom_angle_site_symmetry_3
O5 Tm1 O5 82.11(14) 3_675 .
O5 Tm1 O5 82.11(14) 3_675 2_765
O5 Tm1 O5 82.11(14) . 2_765
O5 Tm1 O3 148.35(11) 3_675 2_765
O5 Tm1 O3 86.82(12) . 2_765
O5 Tm1 O3 125.65(12) 2_765 2_765
O5 Tm1 O3 86.82(12) 3_675 .
O5 Tm1 O3 125.65(12) . .
O5 Tm1 O3 148.35(12) 2_765 .
O3 Tm1 O3 75.78(12) 2_765 .
O5 Tm1 O3 125.65(12) 3_675 3_675
O5 Tm1 O3 148.35(12) . 3_675
O5 Tm1 O3 86.82(12) 2_765 3_675
O3 Tm1 O3 75.78(12) 2_765 3_675
O3 Tm1 O3 75.78(12) . 3_675
O5 Tm1 O4 147.38(12) 3_675 2_765
O5 Tm1 O4 75.57(13) . 2_765
O5 Tm1 O4 71.61(12) 2_765 2_765
O3 Tm1 O4 54.11(10) 2_765 2_765
O3 Tm1 O4 125.56(11) . 2_765
O3 Tm1 O4 72.80(11) 3_675 2_765
O5 Tm1 O4 75.57(12) 3_675 .
O5 Tm1 O4 71.61(12) . .
O5 Tm1 O4 147.38(12) 2_765 .
O3 Tm1 O4 72.80(11) 2_765 .
O3 Tm1 O4 54.11(10) . .
O3 Tm1 O4 125.56(11) 3_675 .
O4 Tm1 O4 118.02(4) 2_765 .
O5 Tm1 O4 71.61(12) 3_675 3_675
O5 Tm1 O4 147.38(12) . 3_675
O5 Tm1 O4 75.57(13) 2_765 3_675
O3 Tm1 O4 125.56(11) 2_765 3_675
O3 Tm1 O4 72.80(11) . 3_675
O3 Tm1 O4 54.11(10) 3_675 3_675
O4 Tm1 O4 118.02(4) 2_765 3_675
O4 Tm1 O4 118.02(4) . 3_675
O5 Tm1 C7 161.32(12) 3_675 2_765
O5 Tm1 C7 79.50(14) . 2_765
O5 Tm1 C7 98.51(14) 2_765 2_765
O3 Tm1 C7 27.22(12) 2_765 2_765
O3 Tm1 C7 101.26(13) . 2_765
O3 Tm1 C7 72.94(12) 3_675 2_765
O4 Tm1 C7 26.90(12) 2_765 2_765
O4 Tm1 C7 95.40(13) . 2_765
O4 Tm1 C7 126.78(12) 3_675 2_765
O5 Tm1 C7 98.51(14) 3_675 3_675
O5 Tm1 C7 161.32(12) . 3_675
O5 Tm1 C7 79.50(13) 2_765 3_675
O3 Tm1 C7 101.26(13) 2_765 3_675
O3 Tm1 C7 72.94(12) . 3_675
O3 Tm1 C7 27.22(12) 3_675 3_675
O4 Tm1 C7 95.40(13) 2_765 3_675
O4 Tm1 C7 126.78(12) . 3_675
O4 Tm1 C7 26.90(12) 3_675 3_675
C7 Tm1 C7 99.96(12) 2_765 3_675
O1 Co1 O1 89.88(13) 3_665 2_655
O1 Co1 O1 89.88(13) 3_665 .
O1 Co1 O1 89.88(13) 2_655 .
O1 Co1 N1 84.80(13) 3_665 3_665
O1 Co1 N1 88.37(14) 2_655 3_665
O1 Co1 N1 174.40(14) . 3_665
O1 Co1 N1 88.37(14) 3_665 .
O1 Co1 N1 174.40(14) 2_655 .
O1 Co1 N1 84.80(13) . .
N1 Co1 N1 96.76(14) 3_665 .
O1 Co1 N1 174.40(14) 3_665 2_655
O1 Co1 N1 84.80(13) 2_655 2_655
O1 Co1 N1 88.37(14) . 2_655
N1 Co1 N1 96.76(14) 3_665 2_655
N1 Co1 N1 96.76(14) . 2_655
N1 C1 C2 121.9(4) . .
N1 C1 C6 113.7(4) . .
C2 C1 C6 124.4(4) . .
C1 C2 C3 119.2(4) . .
C1 C2 C7 121.4(4) . .
C3 C2 C7 119.4(4) . .
C4 C3 C2 118.3(4) . .
C4 C3 H3 120.8 . .
C2 C3 H3 120.8 . .
C3 C4 C5 118.7(4) . .
C3 C4 H4 120.7 . .
C5 C4 H4 120.7 . .
N1 C5 C4 122.3(4) . .
N1 C5 H5 118.9 . .
C4 C5 H5 118.9 . .
O2 C6 O1 124.5(4) . .
O2 C6 C1 121.4(4) . .
O1 C6 C1 114.0(4) . .
O4 C7 O3 121.5(4) . .
O4 C7 C2 118.9(4) . .
O3 C7 C2 119.6(4) . .
C5 N1 C1 119.6(4) . .
C5 N1 Co1 128.3(3) . .
C1 N1 Co1 111.8(3) . .
C6 O1 Co1 114.9(3) . .
C7 O3 Tm1 93.4(3) . .
C7 O4 Tm1 90.9(3) . .
Tm1 O5 H5A 110.8 . .
Tm1 O5 H5B 108.9 . .
H5A O5 H5B 109.4 . .

loop_
_geom_bond_atom_site_label_1
_geom_bond_atom_site_label_2
_geom_bond_distance
_geom_bond_site_symmetry_2
Tm1 O5 2.311(3) 3_675
Tm1 O5 2.311(3) .
Tm1 O5 2.311(3) 2_765
Tm1 O3 2.395(3) 2_765
Tm1 O3 2.395(3) .
Tm1 O3 2.395(3) 3_675
Tm1 O4 2.457(3) 2_765
Tm1 O4 2.457(3) .
Tm1 O4 2.457(3) 3_675
Tm1 C7 2.778(5) 2_765
Tm1 C7 2.778(5) 3_675
Co1 O1 1.889(3) 3_665
Co1 O1 1.889(3) 2_655
Co1 O1 1.889(3) .
Co1 N1 1.921(3) 3_665
Co1 N1 1.921(3) .
Co1 N1 1.921(3) 2_655
C1 N1 1.333(5) .
C1 C2 1.359(6) .
C1 C6 1.512(6) .
C2 C3 1.410(6) .
C2 C7 1.530(6) .
C3 C4 1.379(7) .
C3 H3 0.9300 .
C4 C5 1.379(7) .
C4 H4 0.9300 .
C5 N1 1.332(5) .
C5 H5 0.9300 .
C6 O2 1.233(5) .
C6 O1 1.279(5) .
C7 O4 1.257(5) .
C7 O3 1.273(5) .
O5 H5A 0.8399 .
O5 H5B 0.8399 .

loop_
_geom_hbond_atom_site_label_D
_geom_hbond_atom_site_label_H
_geom_hbond_atom_site_label_A
_geom_hbond_distance_DH
_geom_hbond_distance_HA
_geom_hbond_distance_DA
_geom_hbond_angle_DHA
_geom_hbond_site_symmetry_A
O5 H5B O2 0.84 2.06 2.778(5) 142.7 2_765
O5 H5A O3 0.84 2.18 2.701(4) 120.1 2_764

loop_
_geom_torsion_atom_site_label_1
_geom_torsion_atom_site_label_2
_geom_torsion_atom_site_label_3
_geom_torsion_atom_site_label_4
_geom_torsion
_geom_torsion_site_symmetry_1
N1 C1 C2 C3 -2.0(6) .
C6 C1 C2 C3 177.9(4) .
N1 C1 C2 C7 -179.7(4) .
C6 C1 C2 C7 0.3(6) .
C1 C2 C3 C4 3.4(6) .
C7 C2 C3 C4 -178.9(4) .
C2 C3 C4 C5 -2.9(7) .
C3 C4 C5 N1 0.9(7) .
N1 C1 C6 O2 177.0(4) .
C2 C1 C6 O2 -3.0(7) .
N1 C1 C6 O1 0.0(5) .
C2 C1 C6 O1 -179.9(4) .
C1 C2 C7 O4 -88.2(5) .
C3 C2 C7 O4 94.2(5) .
C1 C2 C7 O3 93.1(5) .
C3 C2 C7 O3 -84.5(5) .
C4 C5 N1 C1 0.6(6) .
C4 C5 N1 Co1 173.3(3) .
C2 C1 N1 C5 0.0(6) .
C6 C1 N1 C5 -180.0(4) .
C2 C1 N1 Co1 -173.9(3) .
C6 C1 N1 Co1 6.2(4) .
O1 Co1 N1 C5 -90.8(4) 3_665
O1 Co1 N1 C5 -162.7(12) 2_655
O1 Co1 N1 C5 179.1(4) .
N1 Co1 N1 C5 -6.3(4) 3_665
N1 Co1 N1 C5 91.4(3) 2_655
O1 Co1 N1 C1 82.4(3) 3_665
O1 Co1 N1 C1 10.5(15) 2_655
O1 Co1 N1 C1 -7.7(3) .
N1 Co1 N1 C1 166.9(3) 3_665
N1 Co1 N1 C1 -95.4(4) 2_655
O2 C6 O1 Co1 176.7(4) .
C1 C6 O1 Co1 -6.5(5) .
O1 Co1 O1 C6 -80.4(4) 3_665
O1 Co1 O1 C6 -170.3(3) 2_655
N1 Co1 O1 C6 -98.4(14) 3_665
N1 Co1 O1 C6 8.0(3) .
N1 Co1 O1 C6 104.9(3) 2_655
O4 C7 O3 Tm1 2.6(5) .
C2 C7 O3 Tm1 -178.7(3) .
O5 Tm1 O3 C7 73.1(3) 3_675
O5 Tm1 O3 C7 -4.9(3) .
O5 Tm1 O3 C7 142.4(3) 2_765
O3 Tm1 O3 C7 -80.3(3) 2_765
O3 Tm1 O3 C7 -158.9(3) 3_675
O4 Tm1 O3 C7 -102.7(3) 2_765
O4 Tm1 O3 C7 -1.4(3) .
O4 Tm1 O3 C7 144.8(3) 3_675
C7 Tm1 O3 C7 -89.9(2) 2_765
C7 Tm1 O3 C7 173.0(3) 3_675
O3 C7 O4 Tm1 -2.5(5) .
C2 C7 O4 Tm1 178.8(4) .
O5 Tm1 O4 C7 -95.2(3) 3_675
O5 Tm1 O4 C7 178.4(3) .
O5 Tm1 O4 C7 -143.5(3) 2_765
O3 Tm1 O4 C7 86.0(3) 2_765
O3 Tm1 O4 C7 1.4(3) .
O3 Tm1 O4 C7 28.5(3) 3_675
O4 Tm1 O4 C7 116.8(2) 2_765
O4 Tm1 O4 C7 -35.6(3) 3_675
C7 Tm1 O4 C7 101.4(3) 2_765
C7 Tm1 O4 C7 -5.3(3) 3_675

loop_
_platon_squeeze_void_nr
_platon_squeeze_void_average_x
_platon_squeeze_void_average_y
_platon_squeeze_void_average_z
_platon_squeeze_void_volume
_platon_squeeze_void_count_electrons
_platon_squeeze_void_content
1 0.333 0.667 -0.001 335 61 ' '
